data_4132752
loop_
_publ_author_name
'Delgado, Teresa'
'Tissot, Antoine'
'Gu\'en\'ee, Laure'
'Hauser, Andreas'
'Valverde-Mu\~noz, Francisco Javier'
'Seredyuk, Maksym'
'Real, Jos\'e Antonio'
'Pillet, S\'ebastien'
'Bendeif, El-Eulmi'
'Besnard, C\'eline'

_publ_section_title
;
 Very Long-Lived Photogenerated High-Spin Phase of a Multistable
 Spin-Crossover Molecular Material.
;
_journal_issue 40
_journal_name_full 'Journal of the American Chemical Society'
_journal_page_first 12870
_journal_page_last 12876
_journal_paper_doi 10.1021/jacs.8b06042
_journal_volume 140
_journal_year 2018
_chemical_formula_moiety 'C30 H48 Fe N10, 2(F6 P)'
_chemical_formula_sum 'C30 H48 F12 Fe N10 P2'
_chemical_formula_weight 894.57
_space_group_crystal_system triclinic
_space_group_IT_number 2
_space_group_name_Hall '-P 1'
_space_group_name_H-M_alt 'P -1'
_atom_sites_solution_hydrogens geom
_audit_creation_date 2018-06-11
_audit_creation_method
;
Olex2 1.2
(compiled 2018.05.29 svn.r3508 for OlexSys, GUI svn.r5506)
;
_cell_angle_alpha 91.390(6)
_cell_angle_beta 101.321(7)
_cell_angle_gamma 98.577(6)
_cell_formula_units_Z 2
_cell_length_a 9.2022(7)
_cell_length_b 10.1887(7)
_cell_length_c 21.8917(18)
_cell_measurement_reflns_used 2721
_cell_measurement_temperature 90(2)
_cell_measurement_theta_max 25.0880
_cell_measurement_theta_min 2.2060
_cell_volume 1987.1(3)
_computing_cell_refinement 'CrysAlisPro 1.171.38.43d (Rigaku OD, 2015)'
_computing_data_collection 'CrysAlisPro 1.171.38.43d (Rigaku OD, 2015)'
_computing_data_reduction 'CrysAlisPro 1.171.38.43d (Rigaku OD, 2015)'
_computing_molecular_graphics 'Olex2 (Dolomanov et al., 2009)'
_computing_publication_material 'Olex2 (Dolomanov et al., 2009)'
_computing_structure_refinement 'ShelXL (Sheldrick, 2015)'
_diffrn_ambient_temperature 90
_diffrn_detector 'CCD plate'
_diffrn_measured_fraction_theta_full 0.499
_diffrn_measured_fraction_theta_max 0.484
_diffrn_measurement_details
;
List of Runs (angles in degrees, time in seconds):

  # Type    Start    End  Width  t~exp~   \w     \q     \k     \f   Frames
--------------------------------------------------------------------------
  1  \f      0.00 360.00   1.00    0.80   0.00   0.00   0.00    --   360
;
_diffrn_measurement_device 'abstract diffractometer'
_diffrn_measurement_device_type 'dectris-CrysAlisPro-abstract goniometer imported dectris images'
_diffrn_measurement_method '\f scans'
_diffrn_orient_matrix_type 'CrysAlisPro convention (1999,Acta A55,543-557)'
_diffrn_orient_matrix_UB_11 0.0629844000
_diffrn_orient_matrix_UB_12 -0.0335065000
_diffrn_orient_matrix_UB_13 0.0010744000
_diffrn_orient_matrix_UB_21 -0.0056460000
_diffrn_orient_matrix_UB_22 0.0059910000
_diffrn_orient_matrix_UB_23 -0.0326917000
_diffrn_orient_matrix_UB_31 0.0488537000
_diffrn_orient_matrix_UB_32 0.0620689000
_diffrn_orient_matrix_UB_33 0.0058272000
_diffrn_radiation_monochromator synchrotron
_diffrn_radiation_probe x-ray
_diffrn_radiation_wavelength 0.7121
_diffrn_reflns_av_R_equivalents 0.0284
_diffrn_reflns_av_unetI/netI 0.0509
_diffrn_reflns_Laue_measured_fraction_full 0.499
_diffrn_reflns_Laue_measured_fraction_max 0.484
_diffrn_reflns_limit_h_max 11
_diffrn_reflns_limit_h_min -11
_diffrn_reflns_limit_k_max 10
_diffrn_reflns_limit_k_min -10
_diffrn_reflns_limit_l_max 25
_diffrn_reflns_limit_l_min -25
_diffrn_reflns_number 6961
_diffrn_reflns_point_group_measured_fraction_full 0.499
_diffrn_reflns_point_group_measured_fraction_max 0.484
_diffrn_reflns_theta_full 25.294
_diffrn_reflns_theta_max 25.586
_diffrn_reflns_theta_min 1.904
_diffrn_source synchrotron
_exptl_absorpt_coefficient_mu 0.553
_exptl_absorpt_correction_T_max 1.00000
_exptl_absorpt_correction_T_min 0.93650
_exptl_absorpt_correction_type multi-scan
_exptl_absorpt_process_details
;
CrysAlisPro 1.171.38.43d (Rigaku Oxford Diffraction, 2015)
Empirical absorption correction using spherical harmonics,
 implemented in SCALE3 ABSPACK scaling algorithm.
;
_exptl_crystal_colour red
_exptl_crystal_density_diffrn 1.495
_exptl_crystal_description plate
_exptl_crystal_F_000 924
_refine_diff_density_max 0.303
_refine_diff_density_min -0.283
_refine_diff_density_rms 0.053
_refine_ls_extinction_method none
_refine_ls_goodness_of_fit_ref 1.002
_refine_ls_hydrogen_treatment constr
_refine_ls_matrix_type full
_refine_ls_number_parameters 513
_refine_ls_number_reflns 3598
_refine_ls_number_restraints 38
_refine_ls_restrained_S_all 1.011
_refine_ls_R_factor_all 0.0651
_refine_ls_R_factor_gt 0.0368
_refine_ls_shift/su_max 0.002
_refine_ls_shift/su_mean 0.000
_refine_ls_structure_factor_coef Fsqd
_refine_ls_weighting_details 'w=1/[\s^2^(Fo^2^)+(0.0590P)^2^] where P=(Fo^2^+2Fc^2^)/3'
_refine_ls_weighting_scheme calc
_refine_ls_wR_factor_gt 0.0862
_refine_ls_wR_factor_ref 0.0991
_reflns_Friedel_coverage 0.000
_reflns_number_gt 2523
_reflns_number_total 3598
_reflns_threshold_expression 'I > 2\s(I)'
_cod_data_source_file ja8b06042_si_002.cif
_cod_data_source_block 1848631_LIESST_90K
_cod_database_code 4132752
_shelx_shelxl_version_number 2014/7
_chemical_oxdiff_formula 'C30 H48 F12 Fe N10 P2'
_shelx_space_group_comment
;
The symmetry employed for this shelxl refinement is uniquely defined
by the following loop, which should always be used as a source of
symmetry information in preference to the above space-group names.
They are only intended as comments.
;
_reflns_odcompleteness_completeness 47.53
_reflns_odcompleteness_iscentric 1
_reflns_odcompleteness_theta 25.77
_olex2_refinement_description
;
1. Fixed Uiso
 At 1.2 times of:
  All C(H) groups, All C(H,H) groups
 At 1.5 times of:
  All C(H,H,H) groups
2. Restrained distances
 N7-C17B = N7-C17A = C18B-C17B = C18A-C17A = C19B-C18B = C19A-C18A = C20B-C19B
 = C20A-C19A
 1.495 with sigma of 0.02
3. Uiso/Uaniso restraints and constraints
Uanis(C17A) = Uanis(C17B)
Uanis(C18A) = Uanis(C18B)
Uanis(C19B) = Uanis(C19A)
Uanis(C20B) = Uanis(C20A)
4. Rigid body (RIGU) restrains
 C17B, C18B, C19B, C20B
 with sigma for 1-2 distances of 0.004 and sigma for 1-3 distances of 0.004
 C17A, C18A, C19A, C20A
 with sigma for 1-2 distances of 0.004 and sigma for 1-3 distances of 0.004
5. Others
 Sof(C17B)=Sof(H17C)=Sof(H17D)=Sof(C19B)=Sof(H19A)=Sof(H19B)=Sof(C19A)=
 Sof(H19C)=Sof(H19D)=Sof(C20B)=Sof(H20D)=Sof(H20E)=Sof(H20F)=1-FVAR(1)
 Sof(C17A)=Sof(H17A)=Sof(H17B)=Sof(C18A)=Sof(H18A)=Sof(H18B)=Sof(C18B)=
 Sof(H18C)=Sof(H18D)=Sof(C20A)=Sof(H20A)=Sof(H20B)=Sof(H20C)=FVAR(1)
6.a Secondary CH2 refined with riding coordinates:
 C1(H1A,H1B), C2(H2A,H2B), C7(H7A,H7B), C8(H8A,H8B), C9(H9A,H9B), C11(H11A,
 H11B), C12(H12A,H12B), C17A(H17A,H17B), C18A(H18A,H18B), C18B(H18C,H18D),
 C17B(H17C,H17D), C19B(H19A,H19B), C19A(H19C,H19D), C21(H21A,H21B), C22(H22A,
 H22B), C27(H27A,H27B), C28(H28A,H28B), C29(H29A,H29B)
6.b Aromatic/amide H refined with riding coordinates:
 C3(H3), C5(H5), C6(H6), C13(H13), C15(H15), C16(H16), C23(H23), C25(H25),
 C26(H26)
6.c Idealised Me refined as rotating group:
 C10(H10A,H10B,H10C), C20A(H20A,H20B,H20C), C20B(H20D,H20E,H20F), C30(H30A,
 H30B,H30C)
;
_olex2_submission_special_instructions 'No special instructions were received'
_oxdiff_exptl_absorpt_empirical_details
;
Empirical correction (ABSPACK) includes:
- Absorption correction using spherical harmonics
- Frame scaling
;
_oxdiff_exptl_absorpt_empirical_full_max 1.095
_oxdiff_exptl_absorpt_empirical_full_min 0.919

loop_
_space_group_symop_operation_xyz
'x, y, z'
'-x, -y, -z'

loop_
_atom_site_label
_atom_site_type_symbol
_atom_site_fract_x
_atom_site_fract_y
_atom_site_fract_z
_atom_site_U_iso_or_equiv
_atom_site_adp_type
_atom_site_occupancy
_atom_site_site_symmetry_order
_atom_site_calc_flag
_atom_site_refinement_flags_posn
_atom_site_refinement_flags_adp
_atom_site_refinement_flags_occupancy
_atom_site_disorder_assembly
_atom_site_disorder_group
Fe1 Fe 0.87494(7) 0.32401(7) 0.27812(3) 0.0241(3) Uani 1 1 d . . . . .
N1 N 1.1880(4) 0.3564(5) 0.35403(16) 0.0227(11) Uani 1 1 d . . . . .
N2 N 0.9026(5) 0.3076(5) 0.37931(17) 0.0261(12) Uani 1 1 d . . . . .
N3 N 0.6862(5) 0.1732(4) 0.28864(17) 0.0272(12) Uani 1 1 d . . . . .
N4 N 0.5754(5) 0.0564(5) 0.35466(17) 0.0247(12) Uani 1 1 d . . . . .
N5 N 1.0224(4) 0.5091(4) 0.26982(15) 0.0221(10) Uani 1 1 d . . . . .
N6 N 0.7272(5) 0.4714(5) 0.26469(17) 0.0304(13) Uani 1 1 d . . . . .
N7 N 0.7003(5) 0.6711(4) 0.23297(17) 0.0361(13) Uani 1 1 d D . . . .
N8 N 1.0205(4) 0.1928(4) 0.25335(16) 0.0236(10) Uani 1 1 d . . . . .
N9 N 0.8142(4) 0.2976(4) 0.17575(16) 0.0309(11) Uani 1 1 d . . . . .
N10 N 0.8840(4) 0.2297(4) 0.09113(16) 0.0379(12) Uani 1 1 d . . . . .
C1 C 1.1690(5) 0.3377(5) 0.4175(2) 0.0320(14) Uani 1 1 d . . . . .
H1A H 1.2526 0.3897 0.4462 0.038 Uiso 1 1 calc R . . . .
H1B H 1.1679 0.2448 0.4265 0.038 Uiso 1 1 calc R . . . .
C2 C 1.0231(5) 0.3805(5) 0.4265(2) 0.0292(14) Uani 1 1 d . . . . .
H2A H 1.0060 0.3607 0.4679 0.035 Uiso 1 1 calc R . . . .
H2B H 1.0275 0.4754 0.4220 0.035 Uiso 1 1 calc R . . . .
C3 C 0.8058(6) 0.2216(6) 0.3966(2) 0.0264(15) Uani 1 1 d . . . . .
H3 H 0.8091 0.2060 0.4385 0.032 Uiso 1 1 calc R . . . .
C4 C 0.6912(6) 0.1498(6) 0.3483(2) 0.0213(14) Uani 1 1 d . . . . .
C5 C 0.5628(6) 0.0917(5) 0.2565(2) 0.0255(14) Uani 1 1 d . . . . .
H5 H 0.5307 0.0864 0.2134 0.031 Uiso 1 1 calc R . . . .
C6 C 0.4935(5) 0.0195(5) 0.2967(2) 0.0266(13) Uani 1 1 d . . . . .
H6 H 0.4068 -0.0432 0.2865 0.032 Uiso 1 1 calc R . . . .
C7 C 0.5451(6) 0.0004(5) 0.4135(2) 0.0363(15) Uani 1 1 d . . . . .
H7A H 0.4383 -0.0303 0.4085 0.044 Uiso 1 1 calc R . . . .
H7B H 0.5732 0.0701 0.4465 0.044 Uiso 1 1 calc R . . . .
C8 C 0.6280(6) -0.1125(5) 0.4326(2) 0.0332(14) Uani 1 1 d . . . . .
H8A H 0.6012 -0.1453 0.4707 0.040 Uiso 1 1 calc R . . . .
H8B H 0.7347 -0.0791 0.4417 0.040 Uiso 1 1 calc R . . . .
C9 C 0.5979(5) -0.2269(5) 0.3847(2) 0.0303(14) Uani 1 1 d . . . . .
H9A H 0.6449 -0.2003 0.3500 0.036 Uiso 1 1 calc R . . . .
H9B H 0.4906 -0.2489 0.3688 0.036 Uiso 1 1 calc R . . . .
C10 C 0.6571(6) -0.3492(5) 0.4115(2) 0.0377(15) Uani 1 1 d . . . . .
H10A H 0.7620 -0.3266 0.4295 0.057 Uiso 1 1 calc GR . . . .
H10B H 0.6431 -0.4173 0.3788 0.057 Uiso 1 1 calc GR . . . .
H10C H 0.6036 -0.3812 0.4430 0.057 Uiso 1 1 calc GR . . . .
C11 C 1.2520(5) 0.4907(6) 0.3431(2) 0.0270(15) Uani 1 1 d . . . . .
H11A H 1.3598 0.4969 0.3477 0.032 Uiso 1 1 calc R . . . .
H11B H 1.2326 0.5525 0.3739 0.032 Uiso 1 1 calc R . . . .
C12 C 1.1851(5) 0.5279(5) 0.2784(2) 0.0242(13) Uani 1 1 d . . . . .
H12A H 1.2228 0.6200 0.2729 0.029 Uiso 1 1 calc R . . . .
H12B H 1.2140 0.4729 0.2475 0.029 Uiso 1 1 calc R . . . .
C13 C 0.9590(5) 0.6115(5) 0.25772(18) 0.0230(12) Uani 1 1 d . . . . .
H13 H 1.0115 0.6945 0.2526 0.028 Uiso 1 1 calc R . . . .
C14 C 0.7959(6) 0.5862(6) 0.25261(19) 0.0257(15) Uani 1 1 d . . . . .
C15 C 0.5781(5) 0.4811(6) 0.2523(2) 0.0402(16) Uani 1 1 d . . . . .
H15 H 0.5009 0.4140 0.2566 0.048 Uiso 1 1 calc R . . . .
C16 C 0.5605(6) 0.6026(7) 0.2328(2) 0.0471(18) Uani 1 1 d . . . . .
H16 H 0.4699 0.6344 0.2213 0.056 Uiso 1 1 calc R . . . .
C17A C 0.718(4) 0.8012(19) 0.2074(9) 0.051(3) Uani 0.466(7) 1 d D U P A 1
H17A H 0.8205 0.8458 0.2206 0.061 Uiso 0.466(7) 1 calc R . P A 1
H17B H 0.6519 0.8556 0.2217 0.061 Uiso 0.466(7) 1 calc R . P A 1
C18A C 0.6795(14) 0.7804(13) 0.1398(6) 0.036(2) Uani 0.466(7) 1 d D U P A 1
H18A H 0.5781 0.7326 0.1271 0.043 Uiso 0.466(7) 1 calc R . P A 1
H18B H 0.7475 0.7279 0.1257 0.043 Uiso 0.466(7) 1 calc R . P A 1
C18B C 0.6702(12) 0.8653(12) 0.1599(4) 0.036(2) Uani 0.466(7) 1 d D U P A 2
H18C H 0.5660 0.8660 0.1619 0.043 Uiso 0.466(7) 1 calc R . P A 2
H18D H 0.7171 0.9558 0.1562 0.043 Uiso 0.466(7) 1 calc R . P A 2
C20A C 0.641(3) 0.923(2) 0.0402(7) 0.068(6) Uani 0.466(7) 1 d D U P A 1
H20A H 0.7047 0.8799 0.0193 0.102 Uiso 0.466(7) 1 calc GR . P A 1
H20B H 0.6472 1.0145 0.0295 0.102 Uiso 0.466(7) 1 calc GR . P A 1
H20C H 0.5392 0.8794 0.0275 0.102 Uiso 0.466(7) 1 calc GR . P A 1
C17B C 0.749(3) 0.8091(17) 0.2170(9) 0.051(3) Uani 0.534(7) 1 d D U P A 2
H17C H 0.8540 0.8158 0.2139 0.061 Uiso 0.534(7) 1 calc R . P A 2
H17D H 0.7461 0.8673 0.2522 0.061 Uiso 0.534(7) 1 calc R . P A 2
C19B C 0.6803(12) 0.7836(11) 0.1085(4) 0.033(2) Uani 0.534(7) 1 d D U P A 2
H19A H 0.6220 0.6965 0.1097 0.040 Uiso 0.534(7) 1 calc R . P A 2
H19B H 0.7840 0.7727 0.1103 0.040 Uiso 0.534(7) 1 calc R . P A 2
C19A C 0.6915(10) 0.9169(9) 0.1104(4) 0.033(2) Uani 0.534(7) 1 d D U P A 1
H19C H 0.6341 0.9713 0.1303 0.040 Uiso 0.534(7) 1 calc R . P A 1
H19D H 0.7957 0.9587 0.1214 0.040 Uiso 0.534(7) 1 calc R . P A 1
C20B C 0.617(3) 0.8518(17) 0.0443(6) 0.068(6) Uani 0.534(7) 1 d D U P A 2
H20D H 0.6069 0.7899 0.0094 0.102 Uiso 0.534(7) 1 calc GR . P A 2
H20E H 0.6851 0.9301 0.0397 0.102 Uiso 0.534(7) 1 calc GR . P A 2
H20F H 0.5203 0.8756 0.0458 0.102 Uiso 0.534(7) 1 calc GR . P A 2
C21 C 1.2519(6) 0.2523(5) 0.3277(2) 0.0293(16) Uani 1 1 d . . . . .
H21A H 1.3234 0.2197 0.3601 0.035 Uiso 1 1 calc R . . . .
H21B H 1.3051 0.2880 0.2961 0.035 Uiso 1 1 calc R . . . .
C22 C 1.1303(6) 0.1387(6) 0.2987(2) 0.0278(15) Uani 1 1 d . . . . .
H22A H 1.1731 0.0725 0.2784 0.033 Uiso 1 1 calc R . . . .
H22B H 1.0830 0.0967 0.3307 0.033 Uiso 1 1 calc R . . . .
C23 C 1.0155(5) 0.1708(5) 0.19578(19) 0.0284(13) Uani 1 1 d . . . . .
H23 H 1.0784 0.1188 0.1816 0.034 Uiso 1 1 calc R . . . .
C24 C 0.9075(5) 0.2307(5) 0.15362(19) 0.0307(14) Uani 1 1 d . . . . .
C25 C 0.7280(6) 0.3409(6) 0.1249(2) 0.0441(16) Uani 1 1 d . . . . .
H25 H 0.6520 0.3912 0.1259 0.053 Uiso 1 1 calc R . . . .
C26 C 0.7699(6) 0.2994(6) 0.0726(2) 0.0500(18) Uani 1 1 d . . . . .
H26 H 0.7283 0.3157 0.0318 0.060 Uiso 1 1 calc R . . . .
C27 C 0.9742(6) 0.1788(6) 0.0504(2) 0.0432(17) Uani 1 1 d . . . . .
H27A H 0.9091 0.1378 0.0123 0.052 Uiso 1 1 calc R . . . .
H27B H 1.0275 0.1118 0.0712 0.052 Uiso 1 1 calc R . . . .
C28 C 1.0870(6) 0.2936(7) 0.0347(2) 0.0537(19) Uani 1 1 d . . . . .
H28A H 1.1326 0.2617 0.0020 0.064 Uiso 1 1 calc R . . . .
H28B H 1.0323 0.3635 0.0180 0.064 Uiso 1 1 calc R . . . .
C29 C 1.2089(7) 0.3524(7) 0.0878(3) 0.057(2) Uani 1 1 d . . . . .
H29A H 1.2625 0.2826 0.1055 0.068 Uiso 1 1 calc R . . . .
H29B H 1.1643 0.3880 0.1200 0.068 Uiso 1 1 calc R . . . .
C30 C 1.3187(7) 0.4610(6) 0.0692(3) 0.0617(19) Uani 1 1 d . . . . .
H30A H 1.3955 0.4937 0.1049 0.093 Uiso 1 1 calc GR . . . .
H30B H 1.2671 0.5322 0.0534 0.093 Uiso 1 1 calc GR . . . .
H30C H 1.3635 0.4264 0.0374 0.093 Uiso 1 1 calc GR . . . .
P1 P 0.19229(19) 0.8379(2) 0.14129(6) 0.0407(6) Uani 1 1 d . . . . .
F1 F 0.0497(3) 0.8767(3) 0.09646(12) 0.0512(9) Uani 1 1 d . . . . .
F2 F 0.2715(3) 0.9903(4) 0.14438(14) 0.0507(10) Uani 1 1 d . . . . .
F3 F 0.1244(4) 0.8731(3) 0.19984(13) 0.0656(11) Uani 1 1 d . . . . .
F4 F 0.2609(3) 0.8047(3) 0.08307(12) 0.0482(9) Uani 1 1 d . . . . .
F5 F 0.3347(5) 0.8030(4) 0.18665(15) 0.0942(15) Uani 1 1 d . . . . .
F6 F 0.1112(5) 0.6888(4) 0.13891(15) 0.0788(13) Uani 1 1 d . . . . .
P2 P 1.10092(16) 0.84420(19) 0.41007(5) 0.0297(6) Uani 1 1 d . . . . .
F7 F 0.9631(3) 0.8939(3) 0.36616(12) 0.0390(8) Uani 1 1 d . . . . .
F8 F 1.1845(3) 0.9946(3) 0.42604(12) 0.0335(8) Uani 1 1 d . . . . .
F9 F 1.1815(3) 0.8350(3) 0.35231(11) 0.0353(8) Uani 1 1 d . . . . .
F10 F 1.2407(3) 0.7932(3) 0.45394(11) 0.0384(8) Uani 1 1 d . . . . .
F11 F 1.0227(3) 0.8532(3) 0.46818(11) 0.0334(7) Uani 1 1 d . . . . .
F12 F 1.0199(3) 0.6929(3) 0.39417(13) 0.0406(9) Uani 1 1 d . . . . .

loop_
_atom_site_aniso_label
_atom_site_aniso_U_11
_atom_site_aniso_U_22
_atom_site_aniso_U_33
_atom_site_aniso_U_23
_atom_site_aniso_U_13
_atom_site_aniso_U_12
Fe1 0.0206(4) 0.0317(6) 0.0223(3) 0.0020(3) 0.0071(3) 0.0076(4)
N1 0.023(2) 0.017(3) 0.030(2) 0.004(2) 0.0065(17) 0.004(2)
N2 0.021(3) 0.030(3) 0.027(2) -0.001(2) 0.007(2) 0.000(3)
N3 0.024(3) 0.030(3) 0.025(2) -0.004(2) 0.003(2) 0.003(3)
N4 0.013(3) 0.023(3) 0.037(2) -0.009(2) 0.004(2) 0.000(3)
N5 0.015(2) 0.027(3) 0.0284(19) 0.0075(18) 0.0114(16) 0.006(2)
N6 0.021(3) 0.045(4) 0.029(2) 0.000(2) 0.0093(18) 0.010(3)
N7 0.036(3) 0.043(4) 0.037(2) 0.007(2) 0.011(2) 0.024(3)
N8 0.021(2) 0.020(3) 0.028(2) 0.0006(18) 0.0023(17) 0.000(2)
N9 0.025(2) 0.048(3) 0.0223(19) 0.0022(19) 0.0041(17) 0.012(2)
N10 0.032(3) 0.059(4) 0.025(2) 0.000(2) 0.0074(18) 0.010(3)
C1 0.034(3) 0.034(4) 0.027(2) 0.005(2) -0.001(2) 0.011(3)
C2 0.030(3) 0.036(4) 0.019(2) -0.004(2) 0.006(2) -0.005(3)
C3 0.021(3) 0.032(4) 0.025(3) -0.005(3) 0.008(3) -0.003(3)
C4 0.010(3) 0.017(4) 0.034(3) -0.009(3) 0.005(3) -0.010(3)
C5 0.015(3) 0.030(4) 0.030(3) -0.007(3) 0.001(3) 0.004(3)
C6 0.007(3) 0.025(4) 0.044(3) -0.009(3) -0.001(2) -0.001(3)
C7 0.035(3) 0.040(4) 0.039(3) 0.000(3) 0.020(2) 0.004(3)
C8 0.027(3) 0.038(4) 0.035(3) -0.002(3) 0.011(2) 0.001(3)
C9 0.024(3) 0.030(4) 0.035(3) -0.001(3) 0.005(2) 0.004(3)
C10 0.034(3) 0.036(4) 0.040(3) -0.003(3) 0.001(2) 0.006(3)
C11 0.017(3) 0.031(5) 0.034(3) -0.002(3) 0.005(2) 0.006(3)
C12 0.020(3) 0.020(4) 0.035(3) 0.005(2) 0.012(2) 0.002(3)
C13 0.027(3) 0.017(3) 0.025(2) 0.002(2) 0.005(2) 0.004(3)
C14 0.022(3) 0.036(5) 0.022(2) -0.002(3) 0.003(2) 0.015(3)
C15 0.019(3) 0.071(5) 0.034(3) -0.001(3) 0.007(2) 0.016(3)
C16 0.025(4) 0.088(6) 0.036(3) 0.004(3) 0.009(2) 0.031(4)
C17A 0.051(9) 0.066(5) 0.054(4) 0.027(3) 0.021(4) 0.047(5)
C18A 0.032(5) 0.033(6) 0.048(4) 0.014(4) 0.013(4) 0.015(4)
C18B 0.032(5) 0.033(6) 0.048(4) 0.014(4) 0.013(4) 0.015(4)
C20A 0.076(8) 0.092(15) 0.051(4) 0.020(5) 0.016(3) 0.059(13)
C17B 0.051(9) 0.066(5) 0.054(4) 0.027(3) 0.021(4) 0.047(5)
C19B 0.018(4) 0.026(5) 0.056(4) 0.009(3) 0.007(3) 0.005(4)
C19A 0.018(4) 0.026(5) 0.056(4) 0.009(3) 0.007(3) 0.005(4)
C20B 0.076(8) 0.092(15) 0.051(4) 0.020(5) 0.016(3) 0.059(13)
C21 0.032(3) 0.029(4) 0.030(2) 0.006(3) 0.005(3) 0.017(4)
C22 0.029(3) 0.025(4) 0.027(2) 0.001(3) -0.001(2) 0.009(3)
C23 0.025(3) 0.034(4) 0.029(3) -0.003(2) 0.011(2) 0.006(3)
C24 0.027(3) 0.045(4) 0.021(2) -0.001(2) 0.005(2) 0.007(3)
C25 0.035(3) 0.070(5) 0.030(3) 0.004(3) 0.000(2) 0.025(3)
C26 0.039(3) 0.090(5) 0.024(3) 0.012(3) 0.000(2) 0.028(4)
C27 0.042(4) 0.066(5) 0.025(3) -0.010(3) 0.012(3) 0.013(4)
C28 0.039(4) 0.088(6) 0.038(3) -0.005(3) 0.015(3) 0.019(4)
C29 0.048(4) 0.078(6) 0.048(3) 0.003(4) 0.005(3) 0.024(4)
C30 0.063(5) 0.053(5) 0.066(4) 0.008(4) 0.002(4) 0.012(4)
P1 0.0596(11) 0.0366(19) 0.0245(7) 0.0035(7) 0.0011(7) 0.0128(13)
F1 0.0329(17) 0.083(3) 0.0378(16) -0.0104(16) 0.0035(13) 0.0162(18)
F2 0.046(2) 0.033(3) 0.073(2) 0.0096(16) 0.0079(16) 0.0074(19)
F3 0.139(3) 0.029(2) 0.0316(16) -0.0047(14) 0.0344(18) -0.001(2)
F4 0.0429(18) 0.062(2) 0.0463(17) 0.0064(15) 0.0110(14) 0.0246(19)
F5 0.140(4) 0.070(3) 0.056(2) -0.0114(19) -0.052(2) 0.062(3)
F6 0.157(4) 0.026(3) 0.055(2) -0.0113(17) 0.044(2) -0.007(3)
P2 0.0284(9) 0.0351(19) 0.0299(7) 0.0084(8) 0.0086(6) 0.0143(12)
F7 0.0199(15) 0.049(2) 0.0454(16) 0.0139(15) 0.0013(13) 0.0033(16)
F8 0.0323(17) 0.021(2) 0.0462(16) 0.0001(14) 0.0073(13) 0.0017(17)
F9 0.0332(17) 0.046(2) 0.0275(14) 0.0022(13) 0.0111(12) 0.0031(16)
F10 0.0345(16) 0.053(2) 0.0366(15) 0.0153(14) 0.0126(12) 0.0273(16)
F11 0.0336(16) 0.037(2) 0.0356(14) 0.0036(13) 0.0157(12) 0.0133(16)
F12 0.053(2) 0.020(3) 0.0527(18) -0.0006(15) 0.0253(15) -0.0011(19)

loop_
_atom_type_symbol
_atom_type_description
_atom_type_scat_dispersion_real
_atom_type_scat_dispersion_imag
_atom_type_scat_source
C C 0.0033 0.0016 'International Tables Vol C Tables 4.2.6.8 and 6.1.1.4'
H H 0.0000 0.0000 'International Tables Vol C Tables 4.2.6.8 and 6.1.1.4'
F F 0.0171 0.0103 'International Tables Vol C Tables 4.2.6.8 and 6.1.1.4'
Fe Fe 0.3463 0.8444 'International Tables Vol C Tables 4.2.6.8 and 6.1.1.4'
N N 0.0061 0.0033 'International Tables Vol C Tables 4.2.6.8 and 6.1.1.4'
P P 0.1023 0.0942 'International Tables Vol C Tables 4.2.6.8 and 6.1.1.4'

loop_
_geom_angle_atom_site_label_1
_geom_angle_atom_site_label_2
_geom_angle_atom_site_label_3
_geom_angle
N2 Fe1 N9 167.20(18)
N3 Fe1 N2 75.96(17)
N3 Fe1 N9 91.79(15)
N5 Fe1 N2 103.17(16)
N5 Fe1 N3 165.29(13)
N5 Fe1 N9 89.62(14)
N6 Fe1 N2 99.91(13)
N6 Fe1 N3 89.96(18)
N6 Fe1 N5 75.65(17)
N6 Fe1 N9 83.54(13)
N8 Fe1 N2 102.68(13)
N8 Fe1 N3 98.42(14)
N8 Fe1 N5 96.09(14)
N8 Fe1 N6 157.20(14)
N8 Fe1 N9 75.08(13)
C1 N1 C11 114.1(4)
C21 N1 C1 114.3(4)
C21 N1 C11 115.0(4)
C2 N2 Fe1 126.1(3)
C3 N2 Fe1 115.2(3)
C3 N2 C2 118.7(4)
C4 N3 Fe1 110.7(4)
C4 N3 C5 105.7(4)
C5 N3 Fe1 143.6(3)
C4 N4 C6 107.3(4)
C4 N4 C7 126.8(4)
C6 N4 C7 125.8(5)
C12 N5 Fe1 126.5(3)
C13 N5 Fe1 116.4(3)
C13 N5 C12 117.0(4)
C14 N6 Fe1 112.0(3)
C14 N6 C15 105.7(5)
C15 N6 Fe1 140.7(5)
C14 N7 C16 105.4(5)
C14 N7 C17A 133.5(15)
C14 N7 C17B 123.3(11)
C16 N7 C17A 120.6(14)
C16 N7 C17B 131.3(11)
C22 N8 Fe1 123.6(3)
C23 N8 Fe1 117.0(3)
C23 N8 C22 119.2(4)
C24 N9 Fe1 111.1(3)
C24 N9 C25 105.5(4)
C25 N9 Fe1 142.4(3)
C24 N10 C26 106.6(4)
C24 N10 C27 127.5(4)
C26 N10 C27 125.5(4)
N1 C1 H1A 109.6
N1 C1 H1B 109.6
N1 C1 C2 110.2(3)
H1A C1 H1B 108.1
C2 C1 H1A 109.6
C2 C1 H1B 109.6
N2 C2 C1 107.7(4)
N2 C2 H2A 110.2
N2 C2 H2B 110.2
C1 C2 H2A 110.2
C1 C2 H2B 110.2
H2A C2 H2B 108.5
N2 C3 H3 121.6
N2 C3 C4 116.7(5)
C4 C3 H3 121.6
N3 C4 N4 110.6(4)
N3 C4 C3 121.4(6)
N4 C4 C3 128.0(5)
N3 C5 H5 125.0
C6 C5 N3 109.9(4)
C6 C5 H5 125.0
N4 C6 H6 126.8
C5 C6 N4 106.5(5)
C5 C6 H6 126.8
N4 C7 H7A 108.9
N4 C7 H7B 108.9
N4 C7 C8 113.1(3)
H7A C7 H7B 107.8
C8 C7 H7A 108.9
C8 C7 H7B 108.9
C7 C8 H8A 108.6
C7 C8 H8B 108.6
C7 C8 C9 114.6(4)
H8A C8 H8B 107.6
C9 C8 H8A 108.6
C9 C8 H8B 108.6
C8 C9 H9A 109.2
C8 C9 H9B 109.2
C8 C9 C10 112.1(4)
H9A C9 H9B 107.9
C10 C9 H9A 109.2
C10 C9 H9B 109.2
C9 C10 H10A 109.5
C9 C10 H10B 109.5
C9 C10 H10C 109.5
H10A C10 H10B 109.5
H10A C10 H10C 109.5
H10B C10 H10C 109.5
N1 C11 H11A 109.5
N1 C11 H11B 109.5
N1 C11 C12 110.6(4)
H11A C11 H11B 108.1
C12 C11 H11A 109.5
C12 C11 H11B 109.5
N5 C12 C11 109.7(3)
N5 C12 H12A 109.7
N5 C12 H12B 109.7
C11 C12 H12A 109.7
C11 C12 H12B 109.7
H12A C12 H12B 108.2
N5 C13 H13 123.1
N5 C13 C14 113.9(5)
C14 C13 H13 123.1
N6 C14 N7 112.4(5)
N6 C14 C13 121.5(4)
N7 C14 C13 126.1(6)
N6 C15 H15 125.4
C16 C15 N6 109.2(5)
C16 C15 H15 125.4
N7 C16 H16 126.3
C15 C16 N7 107.4(4)
C15 C16 H16 126.3
N7 C17A H17A 110.3
N7 C17A H17B 110.3
N7 C17A C18A 107.0(14)
H17A C17A H17B 108.6
C18A C17A H17A 110.3
C18A C17A H17B 110.3
C17A C18A H18A 109.9
C17A C18A H18B 109.9
C17A C18A C19A 109.0(11)
H18A C18A H18B 108.3
C19A C18A H18A 109.9
C19A C18A H18B 109.9
H18C C18B H18D 108.6
C17B C18B H18C 110.3
C17B C18B H18D 110.3
C19B C18B H18C 110.3
C19B C18B H18D 110.3
C19B C18B C17B 107.0(14)
H20A C20A H20B 109.5
H20A C20A H20C 109.5
H20B C20A H20C 109.5
C19A C20A H20A 109.5
C19A C20A H20B 109.5
C19A C20A H20C 109.5
N7 C17B C18B 120.9(13)
N7 C17B H17C 107.1
N7 C17B H17D 107.1
C18B C17B H17C 107.1
C18B C17B H17D 107.1
H17C C17B H17D 106.8
C18B C19B H19A 109.8
C18B C19B H19B 109.8
C18B C19B C20B 109.2(10)
H19A C19B H19B 108.3
C20B C19B H19A 109.8
C20B C19B H19B 109.8
C18A C19A H19C 107.5
C18A C19A H19D 107.5
C20A C19A C18A 119.3(11)
C20A C19A H19C 107.5
C20A C19A H19D 107.5
H19C C19A H19D 107.0
C19B C20B H20D 109.5
C19B C20B H20E 109.5
C19B C20B H20F 109.5
H20D C20B H20E 109.5
H20D C20B H20F 109.5
H20E C20B H20F 109.5
N1 C21 H21A 109.5
N1 C21 H21B 109.5
N1 C21 C22 110.7(4)
H21A C21 H21B 108.1
C22 C21 H21A 109.5
C22 C21 H21B 109.5
N8 C22 C21 107.9(4)
N8 C22 H22A 110.1
N8 C22 H22B 110.1
C21 C22 H22A 110.1
C21 C22 H22B 110.1
H22A C22 H22B 108.4
N8 C23 H23 121.9
N8 C23 C24 116.2(4)
C24 C23 H23 121.9
N9 C24 N10 111.5(4)
N9 C24 C23 119.9(4)
N10 C24 C23 128.6(4)
N9 C25 H25 125.3
C26 C25 N9 109.5(4)
C26 C25 H25 125.3
N10 C26 H26 126.5
C25 C26 N10 107.0(4)
C25 C26 H26 126.5
N10 C27 H27A 109.7
N10 C27 H27B 109.7
N10 C27 C28 109.6(4)
H27A C27 H27B 108.2
C28 C27 H27A 109.7
C28 C27 H27B 109.7
C27 C28 H28A 108.4
C27 C28 H28B 108.4
H28A C28 H28B 107.5
C29 C28 C27 115.5(5)
C29 C28 H28A 108.4
C29 C28 H28B 108.4
C28 C29 H29A 109.0
C28 C29 H29B 109.0
C28 C29 C30 113.1(5)
H29A C29 H29B 107.8
C30 C29 H29A 109.0
C30 C29 H29B 109.0
C29 C30 H30A 109.5
C29 C30 H30B 109.5
C29 C30 H30C 109.5
H30A C30 H30B 109.5
H30A C30 H30C 109.5
H30B C30 H30C 109.5
F1 P1 F2 88.94(18)
F1 P1 F3 89.61(18)
F1 P1 F6 90.4(2)
F3 P1 F2 88.41(18)
F4 P1 F1 90.41(15)
F4 P1 F2 90.88(18)
F4 P1 F3 179.3(2)
F4 P1 F6 90.28(18)
F5 P1 F1 178.5(2)
F5 P1 F2 89.8(2)
F5 P1 F3 89.6(2)
F5 P1 F4 90.38(19)
F5 P1 F6 90.9(2)
F6 P1 F2 178.7(2)
F6 P1 F3 90.43(18)
F7 P2 F8 90.91(16)
F7 P2 F9 90.17(14)
F7 P2 F10 179.48(17)
F7 P2 F12 89.90(16)
F8 P2 F10 89.31(16)
F8 P2 F12 179.04(14)
F9 P2 F8 89.68(15)
F9 P2 F10 89.36(13)
F9 P2 F12 89.80(16)
F11 P2 F7 90.56(14)
F11 P2 F8 90.11(16)
F11 P2 F9 179.25(15)
F11 P2 F10 89.91(13)
F11 P2 F12 90.40(15)
F12 P2 F10 89.87(17)

loop_
_geom_bond_atom_site_label_1
_geom_bond_atom_site_label_2
_geom_bond_distance
Fe1 N2 2.193(4)
Fe1 N3 2.193(5)
Fe1 N5 2.187(4)
Fe1 N6 2.159(4)
Fe1 N8 2.158(3)
Fe1 N9 2.200(3)
N1 C1 1.448(5)
N1 C11 1.452(6)
N1 C21 1.447(5)
N2 C2 1.454(6)
N2 C3 1.274(6)
N3 C4 1.326(5)
N3 C5 1.360(6)
N4 C4 1.350(6)
N4 C6 1.355(6)
N4 C7 1.480(6)
N5 C12 1.454(5)
N5 C13 1.278(5)
N6 C14 1.303(6)
N6 C15 1.365(6)
N7 C14 1.344(5)
N7 C16 1.368(7)
N7 C17A 1.450(16)
N7 C17B 1.484(15)
N8 C22 1.453(5)
N8 C23 1.265(5)
N9 C24 1.326(5)
N9 C25 1.358(5)
N10 C24 1.342(5)
N10 C26 1.358(6)
N10 C27 1.465(5)
C1 H1A 0.9700
C1 H1B 0.9700
C1 C2 1.519(6)
C2 H2A 0.9700
C2 H2B 0.9700
C3 H3 0.9300
C3 C4 1.435(7)
C5 H5 0.9300
C5 C6 1.353(6)
C6 H6 0.9300
C7 H7A 0.9700
C7 H7B 0.9700
C7 C8 1.496(6)
C8 H8A 0.9700
C8 H8B 0.9700
C8 C9 1.505(6)
C9 H9A 0.9700
C9 H9B 0.9700
C9 C10 1.519(6)
C10 H10A 0.9600
C10 H10B 0.9600
C10 H10C 0.9600
C11 H11A 0.9700
C11 H11B 0.9700
C11 C12 1.510(6)
C12 H12A 0.9700
C12 H12B 0.9700
C13 H13 0.9300
C13 C14 1.465(7)
C15 H15 0.9300
C15 C16 1.342(7)
C16 H16 0.9300
C17A H17A 0.9700
C17A H17B 0.9700
C17A C18A 1.456(18)
C18A H18A 0.9700
C18A H18B 0.9700
C18A C19A 1.545(13)
C18B H18C 0.9700
C18B H18D 0.9700
C18B C17B 1.490(14)
C18B C19B 1.409(12)
C20A H20A 0.9600
C20A H20B 0.9600
C20A H20C 0.9600
C20A C19A 1.521(15)
C17B H17C 0.9700
C17B H17D 0.9700
C19B H19A 0.9700
C19B H19B 0.9700
C19B C20B 1.628(13)
C19A H19C 0.9700
C19A H19D 0.9700
C20B H20D 0.9600
C20B H20E 0.9600
C20B H20F 0.9600
C21 H21A 0.9700
C21 H21B 0.9700
C21 C22 1.514(7)
C22 H22A 0.9700
C22 H22B 0.9700
C23 H23 0.9300
C23 C24 1.435(6)
C25 H25 0.9300
C25 C26 1.356(6)
C26 H26 0.9300
C27 H27A 0.9700
C27 H27B 0.9700
C27 C28 1.537(8)
C28 H28A 0.9700
C28 H28B 0.9700
C28 C29 1.491(8)
C29 H29A 0.9700
C29 H29B 0.9700
C29 C30 1.504(8)
C30 H30A 0.9600
C30 H30B 0.9600
C30 H30C 0.9600
P1 F1 1.584(3)
P1 F2 1.608(4)
P1 F3 1.588(3)
P1 F4 1.580(3)
P1 F5 1.573(3)
P1 F6 1.585(4)
P2 F7 1.589(3)
P2 F8 1.606(4)
P2 F9 1.594(3)
P2 F10 1.608(3)
P2 F11 1.587(2)
P2 F12 1.607(4)

loop_
_geom_torsion_atom_site_label_1
_geom_torsion_atom_site_label_2
_geom_torsion_atom_site_label_3
_geom_torsion_atom_site_label_4
_geom_torsion
Fe1 N2 C2 C1 -64.1(5)
Fe1 N2 C3 C4 -1.3(5)
Fe1 N3 C4 N4 -179.6(3)
Fe1 N3 C4 C3 1.9(5)
Fe1 N3 C5 C6 179.7(4)
Fe1 N5 C12 C11 -58.2(5)
Fe1 N5 C13 C14 1.1(4)
Fe1 N6 C14 N7 168.5(3)
Fe1 N6 C14 C13 -8.6(5)
Fe1 N6 C15 C16 -162.9(4)
Fe1 N8 C22 C21 -68.1(4)
Fe1 N8 C23 C24 -3.1(6)
Fe1 N9 C24 N10 -171.6(3)
Fe1 N9 C24 C23 8.4(6)
Fe1 N9 C25 C26 167.2(4)
N1 C1 C2 N2 54.8(6)
N1 C11 C12 N5 54.9(5)
N1 C21 C22 N8 55.5(5)
N2 C3 C4 N3 -0.5(6)
N2 C3 C4 N4 -178.7(4)
N3 C5 C6 N4 -0.1(5)
N4 C7 C8 C9 -57.1(6)
N5 C13 C14 N6 5.3(6)
N5 C13 C14 N7 -171.4(4)
N6 C15 C16 N7 -0.1(5)
N7 C17A C18A C19A 178.1(15)
N8 C23 C24 N9 -3.9(7)
N8 C23 C24 N10 176.1(5)
N9 C25 C26 N10 -0.2(7)
N10 C27 C28 C29 68.4(6)
C1 N1 C11 C12 -144.8(3)
C1 N1 C21 C22 86.6(5)
C2 N2 C3 C4 -178.5(4)
C3 N2 C2 C1 112.7(4)
C4 N3 C5 C6 0.0(5)
C4 N4 C6 C5 0.3(5)
C4 N4 C7 C8 -85.0(6)
C5 N3 C4 N4 0.2(5)
C5 N3 C4 C3 -178.2(4)
C6 N4 C4 N3 -0.3(5)
C6 N4 C4 C3 178.0(4)
C6 N4 C7 C8 92.7(5)
C7 N4 C4 N3 177.8(4)
C7 N4 C4 C3 -3.9(7)
C7 N4 C6 C5 -177.9(4)
C7 C8 C9 C10 -167.6(4)
C11 N1 C1 C2 83.5(5)
C11 N1 C21 C22 -138.6(4)
C12 N5 C13 C14 -177.2(3)
C13 N5 C12 C11 119.9(4)
C14 N6 C15 C16 0.0(5)
C14 N7 C16 C15 0.2(5)
C14 N7 C17A C18A 95.5(19)
C14 N7 C17B C18B 136.0(17)
C15 N6 C14 N7 0.1(5)
C15 N6 C14 C13 -177.0(4)
C16 N7 C14 N6 -0.2(5)
C16 N7 C14 C13 176.8(4)
C16 N7 C17A C18A -75(2)
C16 N7 C17B C18B -45(3)
C17A N7 C14 N6 -171.6(13)
C17A N7 C14 C13 5.4(14)
C17A N7 C16 C15 172.9(12)
C17A C18A C19A C20A -174(2)
C17B N7 C14 N6 179.1(11)
C17B N7 C14 C13 -3.9(12)
C17B N7 C16 C15 -179.0(12)
C17B C18B C19B C20B -172.0(15)
C19B C18B C17B N7 -59(2)
C21 N1 C1 C2 -141.4(5)
C21 N1 C11 C12 80.4(4)
C22 N8 C23 C24 -178.2(5)
C23 N8 C22 C21 106.6(5)
C24 N9 C25 C26 0.1(6)
C24 N10 C26 C25 0.2(6)
C24 N10 C27 C28 -95.8(6)
C25 N9 C24 N10 0.0(6)
C25 N9 C24 C23 180.0(5)
C26 N10 C24 N9 -0.1(6)
C26 N10 C24 C23 179.9(5)
C26 N10 C27 C28 75.9(6)
C27 N10 C24 N9 172.9(5)
C27 N10 C24 C23 -7.1(9)
C27 N10 C26 C25 -173.0(5)
C27 C28 C29 C30 178.0(5)
